data_4510100
loop_
_publ_author_name
'Mukherjee, Arijit'
'Desiraju, Gautam R.'

_publ_section_title
;
 Combinatorial Exploration of the Structural Landscape of Acid--Pyridine
 Cocrystals
;
_journal_issue 3
_journal_name_full 'Crystal Growth &amp; Design'
_journal_page_first 1375
_journal_paper_doi 10.1021/cg401851z
_journal_volume 14
_journal_year 2014
_chemical_formula_sum 'C13 H9 N3 O4'
_chemical_formula_weight 271.23
_chemical_name_systematic
;
 ?
;
_space_group_IT_number 14
_symmetry_cell_setting monoclinic
_symmetry_space_group_name_Hall '-P 2ybc'
_symmetry_space_group_name_H-M 'P 1 21/c 1'
_atom_sites_solution_hydrogens geom
_atom_sites_solution_primary direct
_atom_sites_solution_secondary difmap
_audit_creation_method SHELXL-97
_cell_angle_alpha 90.00
_cell_angle_beta 104.302(7)
_cell_angle_gamma 90.00
_cell_formula_units_Z 4
_cell_length_a 7.4700(7)
_cell_length_b 6.7036(6)
_cell_length_c 24.933(2)
_cell_measurement_reflns_used 11281
_cell_measurement_temperature 150(2)
_cell_measurement_theta_max 27.6
_cell_measurement_theta_min 3.0
_cell_volume 1209.85(19)
_computing_cell_refinement
;
CrystalClear-SM Expert 2.0 rc14 (Rigaku, 2009)
;
_computing_data_collection
;
CrystalClear-SM Expert 2.0 rc14 (Rigaku, 2009)
;
_computing_data_reduction
;
CrystalClear-SM Expert 2.0 rc14 (Rigaku, 2009)
;
_computing_structure_refinement 'SHELXL-97 (Sheldrick, 2008)'
_computing_structure_solution 'SHELXL-97 (Sheldrick, 2008)'
_diffrn_ambient_temperature 150(2)
_diffrn_detector CCD
_diffrn_detector_area_resol_mean 13.6612
_diffrn_measured_fraction_theta_full 0.998
_diffrn_measured_fraction_theta_max 0.998
_diffrn_measurement_device
;
XtaLABmini: Fixed Chi 2 circle
;
_diffrn_measurement_device_type
;
Rigaku Mercury375R (2x2 bin mode)
;
_diffrn_measurement_specimen_support Fiber
_diffrn_radiation_monochromator 'Graphite Monochromator'
_diffrn_radiation_source 'fine-focus sealed tube'
_diffrn_radiation_type MoK\a
_diffrn_radiation_wavelength 0.71073
_diffrn_reflns_av_R_equivalents 0.0335
_diffrn_reflns_av_sigmaI/netI 0.0256
_diffrn_reflns_limit_h_max 9
_diffrn_reflns_limit_h_min -9
_diffrn_reflns_limit_k_max 8
_diffrn_reflns_limit_k_min -8
_diffrn_reflns_limit_l_max 32
_diffrn_reflns_limit_l_min -32
_diffrn_reflns_number 12205
_diffrn_reflns_theta_full 27.47
_diffrn_reflns_theta_max 27.47
_diffrn_reflns_theta_min 3.15
_exptl_absorpt_coefficient_mu 0.114
_exptl_absorpt_correction_T_max 1.000
_exptl_absorpt_correction_T_min 0.837
_exptl_absorpt_correction_type multi-scan
_exptl_absorpt_process_details 'Jacobson, R. (1998) Private communication'
_exptl_crystal_density_diffrn 1.489
_exptl_crystal_density_method 'not measured'
_exptl_crystal_F_000 560
_exptl_crystal_size_max 0.3
_exptl_crystal_size_mid 0.2
_exptl_crystal_size_min 0.1
_refine_diff_density_max 0.564
_refine_diff_density_min -0.217
_refine_diff_density_rms 0.060
_refine_ls_extinction_method none
_refine_ls_goodness_of_fit_ref 1.108
_refine_ls_hydrogen_treatment mixed
_refine_ls_matrix_type full
_refine_ls_number_parameters 185
_refine_ls_number_reflns 2766
_refine_ls_number_restraints 0
_refine_ls_restrained_S_all 1.108
_refine_ls_R_factor_all 0.0658
_refine_ls_R_factor_gt 0.0580
_refine_ls_shift/su_max 0.000
_refine_ls_shift/su_mean 0.000
_refine_ls_structure_factor_coef Fsqd
_refine_ls_weighting_details 'calc w=1/[\s^2^(Fo^2^)+(0.0791P)^2^+0.6976P] where P=(Fo^2^+2Fc^2^)/3'
_refine_ls_weighting_scheme calc
_refine_ls_wR_factor_gt 0.1549
_refine_ls_wR_factor_ref 0.1604
_reflns_number_gt 2384
_reflns_number_total 2766
_reflns_threshold_expression >2\s(I)
_cod_data_source_file cg401851z_si_002.cif
_cod_data_source_block 6
_cod_depositor_comments
;
The following automatic conversions were performed:

'_symmetry_cell_setting' value 'Monoclinic' changed to 'monoclinic'
according to
/usr/data/users/saulius/crontab/automatic-downloads/current/ACS/lib/dictionaries/cif_core.dic
dictionary named 'cif_core.dic' version 2.4.2 from
2011-04-26.

'_exptl_absorpt_correction_type' value 'Multi-scan'
changed to 'multi-scan' according to
/usr/data/users/saulius/crontab/automatic-downloads/current/ACS/lib/dictionaries/cif_core.dic
dictionary named 'cif_core.dic' version 2.4.2 from 2011-04-26.

Automatic conversion script
Id: cif_fix_values 2281 2013-09-26 08:29:07Z andrius 
;
_cod_original_cell_volume 1209.85(18)
_cod_original_sg_symbol_H-M 'P 21/c'
_cod_database_code 4510100

loop_
_symmetry_equiv_pos_as_xyz
'x, y, z'
'-x, y+1/2, -z+1/2'
'-x, -y, -z'
'x, -y-1/2, z-1/2'

loop_
_atom_site_label
_atom_site_type_symbol
_atom_site_fract_x
_atom_site_fract_y
_atom_site_fract_z
_atom_site_U_iso_or_equiv
_atom_site_adp_type
_atom_site_occupancy
_atom_site_symmetry_multiplicity
_atom_site_calc_flag
_atom_site_refinement_flags
O1 O 0.0626(2) -0.0144(3) 0.23370(6) 0.0480(4) Uani 1 1 d .
O2 O -0.0160(2) -0.2342(2) 0.16891(7) 0.0469(4) Uani 1 1 d .
O3 O 0.2229(2) 0.3960(2) -0.01716(6) 0.0345(4) Uani 1 1 d .
O4 O 0.2927(2) 0.6383(2) 0.04601(6) 0.0371(4) Uani 1 1 d .
N1 N 0.0452(2) -0.0713(2) 0.18623(7) 0.0280(4) Uani 1 1 d .
C1 C 0.0979(2) 0.0676(3) 0.14687(7) 0.0212(4) Uani 1 1 d .
C2 C 0.0940(2) -0.0002(3) 0.09429(7) 0.0244(4) Uani 1 1 d .
H2 H 0.0604 -0.1309 0.0840 0.029 Uiso 1 1 calc R
C3 C 0.1414(2) 0.1318(3) 0.05742(7) 0.0248(4) Uani 1 1 d .
H3 H 0.1403 0.0896 0.0218 0.030 Uiso 1 1 calc R
C4 C 0.1908(2) 0.3275(3) 0.07333(7) 0.0209(4) Uani 1 1 d .
C5 C 0.1943(2) 0.3903(3) 0.12652(7) 0.0251(4) Uani 1 1 d .
H5 H 0.2283 0.5207 0.1370 0.030 Uiso 1 1 calc R
C6 C 0.1477(2) 0.2605(3) 0.16424(7) 0.0251(4) Uani 1 1 d .
H6 H 0.1498 0.3016 0.2000 0.030 Uiso 1 1 calc R
C7 C 0.2407(2) 0.4698(3) 0.03289(7) 0.0244(4) Uani 1 1 d .
N2 N 0.69078(19) 0.3312(2) 0.08366(6) 0.0253(3) Uani 1 1 d .
N3 N 0.4936(3) -0.2402(3) 0.20768(8) 0.0410(5) Uani 1 1 d .
C12 C 0.6433(2) 0.1484(3) 0.06313(7) 0.0266(4) Uani 1 1 d .
H12 H 0.6433 0.1231 0.0264 0.032 Uiso 1 1 calc R
C11 C 0.5944(2) -0.0041(3) 0.09403(7) 0.0258(4) Uani 1 1 d .
H11 H 0.5626 -0.1297 0.0788 0.031 Uiso 1 1 calc R
C10 C 0.5942(2) 0.0366(3) 0.14872(7) 0.0219(4) Uani 1 1 d .
C9 C 0.6447(2) 0.2239(3) 0.17072(7) 0.0267(4) Uani 1 1 d .
H9 H 0.6465 0.2532 0.2073 0.032 Uiso 1 1 calc R
C8 C 0.6925(3) 0.3662(3) 0.13645(8) 0.0279(4) Uani 1 1 d .
H8 H 0.7275 0.4921 0.1509 0.034 Uiso 1 1 calc R
C13 C 0.5397(2) -0.1173(3) 0.18232(7) 0.0262(4) Uani 1 1 d .
H3O H 0.260(3) 0.523(4) -0.0356(10) 0.041(6) Uiso 1 1 d .

loop_
_atom_site_aniso_label
_atom_site_aniso_U_11
_atom_site_aniso_U_22
_atom_site_aniso_U_33
_atom_site_aniso_U_23
_atom_site_aniso_U_13
_atom_site_aniso_U_12
O1 0.0726(11) 0.0487(10) 0.0270(8) 0.0072(7) 0.0205(7) -0.0008(8)
O2 0.0638(10) 0.0311(8) 0.0522(10) 0.0061(7) 0.0264(8) -0.0091(7)
O3 0.0488(8) 0.0297(7) 0.0267(7) 0.0003(6) 0.0127(6) -0.0101(6)
O4 0.0508(9) 0.0253(7) 0.0391(8) -0.0013(6) 0.0184(7) -0.0096(6)
N1 0.0302(8) 0.0293(8) 0.0274(8) 0.0084(6) 0.0124(6) 0.0053(6)
C1 0.0195(8) 0.0240(8) 0.0211(8) 0.0050(6) 0.0069(6) 0.0028(6)
C2 0.0285(8) 0.0200(8) 0.0264(9) -0.0023(7) 0.0100(7) -0.0020(7)
C3 0.0285(8) 0.0266(9) 0.0207(8) -0.0012(7) 0.0091(7) -0.0016(7)
C4 0.0176(7) 0.0227(8) 0.0225(8) 0.0020(6) 0.0053(6) 0.0002(6)
C5 0.0281(8) 0.0214(8) 0.0257(9) -0.0029(7) 0.0069(7) -0.0023(7)
C6 0.0280(8) 0.0286(9) 0.0191(8) -0.0018(7) 0.0065(7) 0.0000(7)
C7 0.0253(8) 0.0239(9) 0.0251(8) 0.0015(7) 0.0084(7) -0.0002(7)
N2 0.0225(7) 0.0284(8) 0.0263(7) 0.0041(6) 0.0085(6) -0.0008(6)
N3 0.0507(11) 0.0404(10) 0.0345(9) 0.0043(8) 0.0153(8) -0.0069(9)
C12 0.0265(8) 0.0326(9) 0.0214(8) 0.0013(7) 0.0071(7) -0.0011(7)
C11 0.0294(8) 0.0261(9) 0.0221(8) -0.0027(7) 0.0066(7) -0.0039(7)
C10 0.0188(7) 0.0263(9) 0.0212(8) 0.0039(7) 0.0061(6) 0.0000(6)
C9 0.0295(9) 0.0317(9) 0.0207(8) -0.0031(7) 0.0099(7) -0.0025(7)
C8 0.0306(9) 0.0243(9) 0.0308(9) -0.0037(7) 0.0112(7) -0.0043(7)
C13 0.0278(9) 0.0287(9) 0.0229(8) 0.0015(7) 0.0080(7) -0.0010(7)

loop_
_atom_type_symbol
_atom_type_description
_atom_type_scat_dispersion_real
_atom_type_scat_dispersion_imag
_atom_type_scat_source
C C 0.0033 0.0016 'International Tables Vol C Tables 4.2.6.8 and 6.1.1.4'
H H 0.0000 0.0000 'International Tables Vol C Tables 4.2.6.8 and 6.1.1.4'
N N 0.0061 0.0033 'International Tables Vol C Tables 4.2.6.8 and 6.1.1.4'
O O 0.0106 0.0060 'International Tables Vol C Tables 4.2.6.8 and 6.1.1.4'

loop_
_geom_angle_atom_site_label_1
_geom_angle_atom_site_label_2
_geom_angle_atom_site_label_3
_geom_angle
C7 O3 H3O 97.7(14)
O1 N1 O2 124.31(17)
O1 N1 C1 117.81(16)
O2 N1 C1 117.86(16)
C2 C1 C6 123.04(16)
C2 C1 N1 118.51(16)
C6 C1 N1 118.45(15)
C1 C2 C3 118.11(16)
C1 C2 H2 120.9
C3 C2 H2 120.9
C2 C3 C4 120.42(16)
C2 C3 H3 119.8
C4 C3 H3 119.8
C5 C4 C3 119.95(16)
C5 C4 C7 120.08(16)
C3 C4 C7 119.97(15)
C4 C5 C6 120.65(16)
C4 C5 H5 119.7
C6 C5 H5 119.7
C1 C6 C5 117.82(16)
C1 C6 H6 121.1
C5 C6 H6 121.1
O4 C7 O3 123.76(17)
O4 C7 C4 121.79(17)
O3 C7 C4 114.45(15)
C8 N2 C12 118.32(15)
N2 C12 C11 122.97(17)
N2 C12 H12 118.5
C11 C12 H12 118.5
C12 C11 C10 117.74(17)
C12 C11 H11 121.1
C10 C11 H11 121.1
C9 C10 C11 120.01(16)
C9 C10 C13 120.30(16)
C11 C10 C13 119.69(16)
C8 C9 C10 117.82(16)
C8 C9 H9 121.1
C10 C9 H9 121.1
N2 C8 C9 123.13(17)
N2 C8 H8 118.4
C9 C8 H8 118.4
N3 C13 C10 178.3(2)

loop_
_geom_bond_atom_site_label_1
_geom_bond_atom_site_label_2
_geom_bond_distance
O1 N1 1.219(2)
O2 N1 1.221(2)
O3 C7 1.318(2)
O3 H3O 1.04(3)
O4 C7 1.213(2)
N1 C1 1.475(2)
C1 C2 1.381(2)
C1 C6 1.385(2)
C2 C3 1.384(2)
C2 H2 0.9300
C3 C4 1.394(2)
C3 H3 0.9300
C4 C5 1.386(2)
C4 C7 1.500(2)
C5 C6 1.387(2)
C5 H5 0.9300
C6 H6 0.9300
N2 C8 1.334(2)
N2 C12 1.342(2)
N3 C13 1.142(3)
C12 C11 1.383(3)
C12 H12 0.9300
C11 C10 1.391(2)
C11 H11 0.9300
C10 C9 1.385(3)
C10 C13 1.449(2)
C9 C8 1.385(3)
C9 H9 0.9300
C8 H8 0.9300

loop_
_geom_torsion_atom_site_label_1
_geom_torsion_atom_site_label_2
_geom_torsion_atom_site_label_3
_geom_torsion_atom_site_label_4
_geom_torsion
O1 N1 C1 C2 174.56(16)
O2 N1 C1 C2 -6.7(2)
O1 N1 C1 C6 -5.9(2)
O2 N1 C1 C6 172.83(16)
C6 C1 C2 C3 -0.3(3)
N1 C1 C2 C3 179.20(15)
C1 C2 C3 C4 -0.2(3)
C2 C3 C4 C5 0.6(3)
C2 C3 C4 C7 -179.57(15)
C3 C4 C5 C6 -0.5(3)
C7 C4 C5 C6 179.71(16)
C2 C1 C6 C5 0.4(3)
N1 C1 C6 C5 -179.07(15)
C4 C5 C6 C1 0.0(3)
C5 C4 C7 O4 3.3(3)
C3 C4 C7 O4 -176.49(17)
C5 C4 C7 O3 -176.60(16)
C3 C4 C7 O3 3.6(2)
C8 N2 C12 C11 0.7(3)
N2 C12 C11 C10 0.3(3)
C12 C11 C10 C9 -1.0(3)
C12 C11 C10 C13 178.56(16)
C11 C10 C9 C8 0.6(3)
C13 C10 C9 C8 -178.92(16)
C12 N2 C8 C9 -1.1(3)
C10 C9 C8 N2 0.5(3)
